data_1542227
loop_
_publ_author_name
'Kurdyumova, R.N.'
'Baranova, R.V.'

_publ_section_title
;
 An electron diffraction study of thin films of cuprous iodide
;
_journal_name_full Kristallografiya
_journal_page_first 402
_journal_page_last 405
_journal_volume 6
_journal_year 1961
_chemical_formula_sum 'Cu I'
_space_group_IT_number 156
_symmetry_space_group_name_Hall 'P 3 -2"'
_symmetry_space_group_name_H-M 'P 3 m 1'
_cell_angle_alpha 90
_cell_angle_beta 90
_cell_angle_gamma 120
_cell_formula_units_Z 6
_cell_length_a 4.25
_cell_length_b 4.25
_cell_length_c 20.86
_cell_volume 326.304
_citation_journal_id_ASTM KRISAJ
_cod_data_source_file Kurdyumova_KRISAJ_1961_1682.cif
_cod_data_source_block Cu1I1
_cod_original_cell_volume 326.3043
_cod_original_formula_sum 'Cu1 I1'
_cod_database_code 1542227

loop_
_symmetry_equiv_pos_as_xyz
x,y,z
-y,x-y,z
-x+y,-x,z
-y,-x,z
x,x-y,z
-x+y,y,z

loop_
_atom_site_label
_atom_site_type_symbol
_atom_site_fract_x
_atom_site_fract_y
_atom_site_fract_z
_atom_site_occupancy
_atom_site_U_iso_or_equiv
Cu3 Cu+1 0.3333 0.6667 0.375 1 0.0
I3 I-1 0 0 0.3333 1 0.0
Cu4 Cu+1 0 0 0.4583 1 0.0
I2 I-1 0.3333 0.6667 0.1667 1 0.0
I5 I-1 0 0 0.6667 1 0.0
Cu5 Cu+1 0.6667 0.3333 0.7083 1 0.0
I6 I-1 0.6667 0.3333 0.8333 1 0.0
Cu6 Cu+1 0 0 0.7917 1 0.0
I1 I-1 0 0 0 1 0.0
I4 I-1 0.3333 0.6667 0.5 1 0.0
Cu1 Cu+1 0.3333 0.6667 0.04167 1 0.0
Cu2 Cu+1 0 0 0.125 1 0.0
